data_1100252
loop_
_publ_author_name
'Ibrahim, H.'
'Bach, T.'
'Harms, K.'

_publ_section_title
;
(+-)-(1RS,2SR)-1,2-Bis(2'-methyl-3'-oxo-cyclohex-1'-enyl)-1,2-diphenylethane
;
_journal_issue 12
_journal_name_full 'Acta Crystallographica Section E'
_journal_page_first o1145
_journal_page_last o1146
_journal_paper_doi 10.1107/S1600536801018384
_journal_volume 57
_journal_year 2001
_chemical_formula_moiety 'C28 H30 O2'
_chemical_formula_sum 'C28 H30 O2'
_chemical_melting_point 503
_chemical_name_systematic
;
(+-)-(1RS,2SR)-1,2-bis(2'-Methyl-3'-oxo-cyclohex-1'-enyl)-1,2-diphenylethane
;
_space_group_IT_number 14
_symmetry_cell_setting monoclinic
_symmetry_space_group_name_Hall '-P 2yn'
_symmetry_space_group_name_H-M 'P 1 21/n 1'
_cell_angle_alpha 90
_cell_angle_beta 112.740(6)
_cell_angle_gamma 90
_cell_formula_units_Z 2
_cell_length_a 10.8658(7)
_cell_length_b 9.4435(5)
_cell_length_c 11.7323(8)
_cell_volume 1110.287
_diffrn_ambient_temperature 213
_exptl_crystal_colour colorless.
_exptl_crystal_density_diffrn 1.192
_exptl_crystal_description prism
_exptl_crystal_preparation dichloromethane/pentane
_refine_ls_R_factor_gt 5.8
_refine_ls_wR_factor_gt 5.8
_cod_original_sg_symbol_H-M 'P 21/n'
_cod_database_code 1100252
_cod_duplicate_entry 2200682

loop_
_symmetry_equiv_pos_site_id
_symmetry_equiv_pos_as_xyz
1 x,y,z
2 1/2+x,1/2-y,1/2+z
3 -x,-y,-z
4 -1/2-x,-1/2+y,-1/2-z

loop_
_atom_site_label
_atom_site_type_symbol
_atom_site_fract_x
_atom_site_fract_y
_atom_site_fract_z
C1 C -0.01485(18) 0.41991(19) 0.98823(17)
H1 H 0.0295(19) 0.370(2) 1.0693(19)
C2 C 0.04892(18) 0.35902(19) 0.90364(16)
C3 C 0.12380(17) 0.24016(19) 0.93175(16)
C4 C 0.1894(2) 0.1909(2) 0.84903(18)
C5 C 0.1689(3) 0.2736(3) 0.7343(2)
H2 H 0.241(3) 0.348(3) 0.761(3)
H3 H 0.183(3) 0.206(3) 0.675(3)
C6 C 0.0344(2) 0.3460(3) 0.68447(19)
H4 H -0.039(2) 0.272(3) 0.656(2)
H5 H 0.027(3) 0.405(3) 0.612(3)
C7 C 0.0206(2) 0.4386(2) 0.78447(17)
H6 H -0.072(2) 0.477(2) 0.7529(19)
H7 H 0.082(2) 0.522(3) 0.802(2)
C8 C 0.1524(2) 0.1514(2) 1.04554(19)
H8 H 0.20210 0.06780 1.04100
H9 H 0.06900 0.12310 1.05090
H10 H 0.20450 0.20610 1.11820
H11? H 0.11500 0.19690 1.09900
H12? H 0.24810 0.14160 1.08920
H13? H 0.11260 0.05850 1.02180
C9 C -0.16390(18) 0.3858(2) 0.93855(16)
C10 C -0.2035(2) 0.2575(2) 0.97249(19)
H14 H -0.133(2) 0.197(3) 1.032(2)
C11 C -0.3358(2) 0.2183(3) 0.9293(2)
H15 H -0.359(3) 0.122(3) 0.954(2)
C12 C -0.4328(2) 0.3059(3) 0.8511(2)
H16 H -0.526(3) 0.276(3) 0.820(2)
C13 C -0.3961(2) 0.4339(3) 0.8167(2)
H17 H -0.460(3) 0.496(3) 0.759(2)
C14 C -0.2626(2) 0.4735(2) 0.85927(19)
H18 H -0.237(2) 0.564(3) 0.833(2)
O1 O 0.26178(18) 0.08671(19) 0.87563(16)
C1B* C 0.01485(18) 0.58009(19) 1.01177(17)
H1B* H -0.0295(19) 0.630(2) 0.9307(19)
C2B* C -0.04892(18) 0.64098(19) 1.09636(16)
C3B* C -0.12380(17) 0.75984(19) 1.06825(16)
C4B* C -0.1894(2) 0.8091(2) 1.15097(18)
C5B* C -0.1689(3) 0.7264(3) 1.2657(2)
H2B* H -0.241(3) 0.652(3) 1.239(3)
H3B* H -0.183(3) 0.794(3) 1.325(3)
C6B* C -0.0344(2) 0.6540(3) 1.31553(19)
H4B* H 0.039(2) 0.728(3) 1.344(2)
H5B* H -0.027(3) 0.595(3) 1.388(3)
C7B* C -0.0206(2) 0.5614(2) 1.21553(17)
H6B* H 0.072(2) 0.523(2) 1.2471(19)
H7B* H -0.082(2) 0.478(3) 1.198(2)
O1B* O -0.26178(18) 0.91329(19) 1.12437(16)
C8B* C -0.1524(2) 0.8486(2) 0.95446(19)
H8B* H -0.20210 0.93220 0.95900
H9B* H -0.06900 0.87690 0.94910
H10B* H -0.20450 0.79390 0.88180
C9B* C 0.16390(18) 0.6142(2) 1.06145(16)
C10B* C 0.2035(2) 0.7425(2) 1.02751(19)
H14B* H 0.133(2) 0.803(3) 0.968(2)
C11B* C 0.3358(2) 0.7817(3) 1.0707(2)
H15B* H 0.359(3) 0.878(3) 1.046(2)
C12B* C 0.4328(2) 0.6941(3) 1.1489(2)
H16B* H 0.526(3) 0.724(3) 1.180(2)
C13B* C 0.3961(2) 0.5661(3) 1.1833(2)
H17B* H 0.460(3) 0.504(3) 1.241(2)
C14B* C 0.2626(2) 0.5265(2) 1.14073(19)
H18B* H 0.237(2) 0.436(3) 1.167(2)

loop_
_atom_type_symbol
_atom_type_radius_bond
C 0.68
H 0.23
O 0.68
